data_4325774
loop_
_publ_author_name
'Dipanwita Das'
'Biprajit Sarkar'
'Tapan Kumar Mondal'
'Shaikh M. Mobin'
'Jan Fiedler'
'Wolfgang Kaim'
'Goutam Kumar Lahiri'

_publ_section_title
;
 Oxidation State Analysis of a Four-Component Redox Series [Os(pap)2(Q)]n
 Involving Two Different Non-Innocent Ligands on a Redox-Active Transition
 Metal
;
_journal_name_full 'Inorganic Chemistry'
_journal_page_first 7090
_journal_page_last 7098
_journal_paper_doi 10.1021/ic200615s
_journal_volume 50
_journal_year 2011
_chemical_formula_sum 'C50 H59 N7 O Os'
_chemical_formula_weight 964.24
_chemical_name_systematic
;
 ?
;
_space_group_IT_number 15
_symmetry_cell_setting monoclinic
_symmetry_space_group_name_Hall '-C 2yc'
_symmetry_space_group_name_H-M 'C 1 2/c 1'
_atom_sites_solution_hydrogens geom
_atom_sites_solution_primary direct
_atom_sites_solution_secondary difmap
_audit_creation_method SHELXL-97
_cell_angle_alpha 90.00
_cell_angle_beta 110.005(8)
_cell_angle_gamma 90.00
_cell_formula_units_Z 8
_cell_length_a 24.1605(16)
_cell_length_b 13.2360(11)
_cell_length_c 30.241(2)
_cell_measurement_reflns_used 7990
_cell_measurement_temperature 150(2)
_cell_measurement_theta_max 32.4830
_cell_measurement_theta_min 2.9606
_cell_volume 9087.2(12)
_computing_cell_refinement 'CrysAlis RED, Oxford Diffraction Ltd.,'
_computing_data_collection 'CrysAlis CCD, Oxford Diffraction Ltd.,'
_computing_data_reduction 'CrysAlis RED, Oxford Diffraction Ltd.,'
_computing_molecular_graphics Ortep3
_computing_publication_material Shelx97
_computing_structure_refinement 'SHELXL-97 (Sheldrick, 1997)'
_computing_structure_solution 'SHELXS-97 (Sheldrick, 1997)'
_diffrn_ambient_temperature 120(2)
_diffrn_detector_area_resol_mean 15.9948
_diffrn_measured_fraction_theta_full 0.998
_diffrn_measured_fraction_theta_max 0.998
_diffrn_measurement_device_type 'OXFORD DIFFRACTION XCALIBUR-S'
_diffrn_measurement_method \w/q-scan
_diffrn_radiation_monochromator graphite
_diffrn_radiation_source 'Enhance (Mo) X-ray Source'
_diffrn_radiation_type MoK\a
_diffrn_radiation_wavelength 0.71073
_diffrn_reflns_av_R_equivalents 0.0434
_diffrn_reflns_av_sigmaI/netI 0.0380
_diffrn_reflns_limit_h_max 28
_diffrn_reflns_limit_h_min -28
_diffrn_reflns_limit_k_max 15
_diffrn_reflns_limit_k_min -15
_diffrn_reflns_limit_l_max 35
_diffrn_reflns_limit_l_min -35
_diffrn_reflns_number 36275
_diffrn_reflns_theta_full 25.00
_diffrn_reflns_theta_max 25.00
_diffrn_reflns_theta_min 2.97
_exptl_absorpt_coefficient_mu 2.851
_exptl_absorpt_correction_T_max 0.6910
_exptl_absorpt_correction_T_min 0.5601
_exptl_absorpt_correction_type multi-scan
_exptl_absorpt_process_details
;
CrysAlis RED, Oxford Diffraction Ltd.,
Version 1.171.31.7 (release 18-10-2006 CrysAlis171 .NET)
(compiled Oct 18 2006,16:28:17)
empirical absorption correction using spherical harmonics,
 implemented in SCALE3 ABSPACK scaling algorithm.
;
_exptl_crystal_colour black
_exptl_crystal_density_diffrn 1.410
_exptl_crystal_description block
_exptl_crystal_F_000 3936
_exptl_crystal_size_max 0.23
_exptl_crystal_size_mid 0.16
_exptl_crystal_size_min 0.14
_refine_diff_density_max 1.077
_refine_diff_density_min -0.593
_refine_diff_density_rms 0.074
_refine_ls_extinction_method none
_refine_ls_goodness_of_fit_ref 0.927
_refine_ls_hydrogen_treatment RIDING
_refine_ls_matrix_type full
_refine_ls_number_parameters 544
_refine_ls_number_reflns 8004
_refine_ls_number_restraints 0
_refine_ls_restrained_S_all 0.927
_refine_ls_R_factor_all 0.0327
_refine_ls_R_factor_gt 0.0227
_refine_ls_shift/su_max 0.001
_refine_ls_shift/su_mean 0.000
_refine_ls_structure_factor_coef Fsqd
_refine_ls_weighting_details 'calc w=1/[\s^2^(Fo^2^)+(0.0291P)^2^+0.0000P] where P=(Fo^2^+2Fc^2^)/3'
_refine_ls_weighting_scheme calc
_refine_ls_wR_factor_gt 0.0493
_refine_ls_wR_factor_ref 0.0505
_reflns_number_gt 6358
_reflns_number_total 8004
_reflns_threshold_expression >2sigma(I)
_cod_data_source_file ic200615s_si_004.cif
_cod_data_source_block 4
_cod_original_cell_volume 9087.3(12)
_cod_original_sg_symbol_H-M 'C 2/c'
_cod_database_code 4325774

loop_
_symmetry_equiv_pos_as_xyz
'x, y, z'
'-x, y, -z+1/2'
'x+1/2, y+1/2, z'
'-x+1/2, y+1/2, -z+1/2'
'-x, -y, -z'
'x, -y, z-1/2'
'-x+1/2, -y+1/2, -z'
'x+1/2, -y+1/2, z-1/2'

loop_
_atom_site_label
_atom_site_type_symbol
_atom_site_fract_x
_atom_site_fract_y
_atom_site_fract_z
_atom_site_U_iso_or_equiv
_atom_site_adp_type
_atom_site_occupancy
_atom_site_symmetry_multiplicity
_atom_site_calc_flag
_atom_site_refinement_flags
Os1 Os 0.797268(5) 0.189993(9) 0.642387(4) 0.01746(4) Uani 1 1 d .
O1 O 0.84730(8) 0.30841(16) 0.63512(6) 0.0203(4) Uani 1 1 d .
N1 N 0.73904(10) 0.30390(19) 0.62911(8) 0.0175(5) Uani 1 1 d .
N2 N 0.77127(10) 0.13965(18) 0.57578(8) 0.0190(5) Uani 1 1 d .
N3 N 0.70674(10) 0.04069(19) 0.59915(8) 0.0216(6) Uani 1 1 d .
N4 N 0.73763(10) 0.08572(18) 0.63945(8) 0.0171(5) Uani 1 1 d .
N5 N 0.83631(10) 0.22317(18) 0.71221(8) 0.0199(6) Uani 1 1 d .
N6 N 0.91694(11) 0.1482(2) 0.69947(8) 0.0230(6) Uani 1 1 d .
N7 N 0.87308(10) 0.11572(18) 0.66142(8) 0.0190(5) Uani 1 1 d .
C1 C 0.82222(13) 0.3986(2) 0.63188(9) 0.0189(7) Uani 1 1 d .
C2 C 0.85163(13) 0.4901(2) 0.63223(9) 0.0192(6) Uani 1 1 d .
C3 C 0.81869(13) 0.5773(2) 0.62451(9) 0.0217(7) Uani 1 1 d .
H3 H 0.8382 0.6396 0.6245 0.026 Uiso 1 1 calc R
C4 C 0.75775(13) 0.5797(2) 0.61664(9) 0.0214(7) Uani 1 1 d .
C5 C 0.73018(13) 0.4898(2) 0.61855(9) 0.0209(7) Uani 1 1 d .
H5 H 0.6893 0.4893 0.6139 0.025 Uiso 1 1 calc R
C6 C 0.76157(13) 0.3995(2) 0.62721(9) 0.0186(7) Uani 1 1 d .
C7 C 0.91844(13) 0.4911(2) 0.64134(10) 0.0240(7) Uani 1 1 d .
C8 C 0.93133(13) 0.4337(3) 0.60197(11) 0.0336(8) Uani 1 1 d .
H8A H 0.9109 0.4667 0.5717 0.050 Uiso 1 1 calc R
H8B H 0.9175 0.3639 0.6010 0.050 Uiso 1 1 calc R
H8C H 0.9738 0.4339 0.6080 0.050 Uiso 1 1 calc R
C9 C 0.95115(14) 0.4410(3) 0.68857(11) 0.0359(8) Uani 1 1 d .
H9A H 0.9936 0.4425 0.6944 0.054 Uiso 1 1 calc R
H9B H 0.9381 0.3708 0.6879 0.054 Uiso 1 1 calc R
H9C H 0.9428 0.4776 0.7137 0.054 Uiso 1 1 calc R
C10 C 0.94195(14) 0.5982(3) 0.64314(13) 0.0373(9) Uani 1 1 d .
H10A H 0.9345 0.6357 0.6685 0.056 Uiso 1 1 calc R
H10B H 0.9220 0.6320 0.6130 0.056 Uiso 1 1 calc R
H10C H 0.9844 0.5960 0.6490 0.056 Uiso 1 1 calc R
C11 C 0.72449(14) 0.6802(2) 0.60515(11) 0.0291(7) Uani 1 1 d .
C12 C 0.75472(17) 0.7591(3) 0.64284(13) 0.0414(9) Uani 1 1 d .
H12A H 0.7540 0.7362 0.6734 0.062 Uiso 1 1 calc R
H12B H 0.7338 0.8237 0.6347 0.062 Uiso 1 1 calc R
H12C H 0.7956 0.7679 0.6445 0.062 Uiso 1 1 calc R
C13 C 0.72501(19) 0.7175(3) 0.55731(13) 0.0521(11) Uani 1 1 d .
H13A H 0.7658 0.7235 0.5582 0.078 Uiso 1 1 calc R
H13B H 0.7057 0.7836 0.5503 0.078 Uiso 1 1 calc R
H13C H 0.7039 0.6692 0.5328 0.078 Uiso 1 1 calc R
C14 C 0.66052(15) 0.6710(3) 0.60268(14) 0.0408(9) Uani 1 1 d .
H14A H 0.6400 0.6219 0.5783 0.061 Uiso 1 1 calc R
H14B H 0.6411 0.7369 0.5949 0.061 Uiso 1 1 calc R
H14C H 0.6594 0.6483 0.6332 0.061 Uiso 1 1 calc R
C15 C 0.67779(12) 0.2966(2) 0.62375(10) 0.0189(6) Uani 1 1 d .
C16 C 0.65820(13) 0.3309(2) 0.65874(10) 0.0205(7) Uani 1 1 d .
H16 H 0.6857 0.3596 0.6863 0.025 Uiso 1 1 calc R
C17 C 0.59922(12) 0.3247(2) 0.65477(10) 0.0201(7) Uani 1 1 d .
C18 C 0.56014(13) 0.2814(2) 0.61362(10) 0.0209(7) Uani 1 1 d .
H18 H 0.5197 0.2757 0.6102 0.025 Uiso 1 1 calc R
C19 C 0.57874(13) 0.2465(2) 0.57766(10) 0.0206(7) Uani 1 1 d .
C20 C 0.63824(13) 0.2553(2) 0.58319(10) 0.0205(7) Uani 1 1 d .
H20 H 0.6518 0.2328 0.5588 0.025 Uiso 1 1 calc R
C21 C 0.79633(13) 0.1629(2) 0.54322(10) 0.0232(7) Uani 1 1 d .
H21 H 0.8265 0.2126 0.5506 0.028 Uiso 1 1 calc R
C22 C 0.77965(14) 0.1173(3) 0.50041(11) 0.0297(8) Uani 1 1 d .
H22 H 0.7981 0.1348 0.4783 0.036 Uiso 1 1 calc R
C23 C 0.73497(14) 0.0441(3) 0.48902(11) 0.0300(8) Uani 1 1 d .
H23 H 0.7228 0.0120 0.4591 0.036 Uiso 1 1 calc R
C24 C 0.70936(14) 0.0196(2) 0.52101(10) 0.0263(7) Uani 1 1 d .
H24 H 0.6788 -0.0294 0.5136 0.032 Uiso 1 1 calc R
C25 C 0.72831(12) 0.0672(2) 0.56507(9) 0.0199(6) Uani 1 1 d .
C26 C 0.71518(12) 0.0643(2) 0.67674(10) 0.0208(7) Uani 1 1 d .
C27 C 0.65501(13) 0.0636(2) 0.66814(11) 0.0257(7) Uani 1 1 d .
H27 H 0.6279 0.0726 0.6371 0.031 Uiso 1 1 calc R
C28 C 0.63516(14) 0.0497(3) 0.70539(11) 0.0324(8) Uani 1 1 d .
H28 H 0.5940 0.0495 0.6999 0.039 Uiso 1 1 calc R
C29 C 0.67428(15) 0.0361(2) 0.75052(11) 0.0327(8) Uani 1 1 d .
H29 H 0.6602 0.0282 0.7760 0.039 Uiso 1 1 calc R
C30 C 0.73397(15) 0.0341(2) 0.75838(11) 0.0292(8) Uani 1 1 d .
H30 H 0.7609 0.0229 0.7893 0.035 Uiso 1 1 calc R
C31 C 0.75476(13) 0.0482(2) 0.72163(10) 0.0248(7) Uani 1 1 d .
H31 H 0.7959 0.0468 0.7271 0.030 Uiso 1 1 calc R
C32 C 0.81323(14) 0.2661(2) 0.74259(10) 0.0240(7) Uani 1 1 d .
H32 H 0.7719 0.2771 0.7327 0.029 Uiso 1 1 calc R
C33 C 0.84732(15) 0.2941(2) 0.78690(11) 0.0295(8) Uani 1 1 d .
H33 H 0.8300 0.3253 0.8073 0.035 Uiso 1 1 calc R
C34 C 0.90797(15) 0.2767(3) 0.80211(11) 0.0294(8) Uani 1 1 d .
H34 H 0.9322 0.2966 0.8328 0.035 Uiso 1 1 calc R
C35 C 0.93219(14) 0.2312(3) 0.77279(11) 0.0289(8) Uani 1 1 d .
H35 H 0.9734 0.2192 0.7827 0.035 Uiso 1 1 calc R
C36 C 0.89535(13) 0.2022(2) 0.72769(10) 0.0237(7) Uani 1 1 d .
C37 C 0.89140(13) 0.0535(2) 0.63083(10) 0.0247(7) Uani 1 1 d .
C38 C 0.93793(14) 0.0821(3) 0.61673(11) 0.0307(8) Uani 1 1 d .
H38 H 0.9609 0.1398 0.6301 0.037 Uiso 1 1 calc R
C39 C 0.95038(16) 0.0252(3) 0.58294(12) 0.0423(10) Uani 1 1 d .
H39 H 0.9824 0.0438 0.5732 0.051 Uiso 1 1 calc R
C40 C 0.91701(18) -0.0578(3) 0.56335(12) 0.0486(11) Uani 1 1 d .
H40 H 0.9254 -0.0953 0.5396 0.058 Uiso 1 1 calc R
C41 C 0.87152(17) -0.0867(3) 0.57803(12) 0.0439(10) Uani 1 1 d .
H41 H 0.8488 -0.1447 0.5647 0.053 Uiso 1 1 calc R
C42 C 0.85865(15) -0.0322(2) 0.61189(11) 0.0327(8) Uani 1 1 d .
H42 H 0.8275 -0.0529 0.6223 0.039 Uiso 1 1 calc R
C43 C 0.53585(13) 0.2041(3) 0.53102(10) 0.0272(7) Uani 1 1 d .
C44 C 0.56091(16) 0.1079(3) 0.51741(14) 0.0600(13) Uani 1 1 d .
H44A H 0.5317 0.0781 0.4895 0.090 Uiso 1 1 calc R
H44B H 0.5705 0.0597 0.5435 0.090 Uiso 1 1 calc R
H44C H 0.5966 0.1243 0.5105 0.090 Uiso 1 1 calc R
C45 C 0.47604(14) 0.1766(3) 0.53423(12) 0.0398(9) Uani 1 1 d .
H45A H 0.4508 0.1482 0.5041 0.060 Uiso 1 1 calc R
H45B H 0.4575 0.2373 0.5414 0.060 Uiso 1 1 calc R
H45C H 0.4814 0.1265 0.5592 0.060 Uiso 1 1 calc R
C46 C 0.5262(2) 0.2841(4) 0.49322(13) 0.0665(15) Uani 1 1 d .
H46A H 0.5636 0.2989 0.4887 0.100 Uiso 1 1 calc R
H46B H 0.5110 0.3458 0.5029 0.100 Uiso 1 1 calc R
H46C H 0.4977 0.2593 0.4636 0.100 Uiso 1 1 calc R
C47 C 0.57957(13) 0.3678(2) 0.69376(10) 0.0245(7) Uani 1 1 d .
C48 C 0.51528(14) 0.3433(3) 0.68680(12) 0.0366(9) Uani 1 1 d .
H48A H 0.5048 0.3726 0.7127 0.055 Uiso 1 1 calc R
H48B H 0.5100 0.2698 0.6864 0.055 Uiso 1 1 calc R
H48C H 0.4898 0.3718 0.6568 0.055 Uiso 1 1 calc R
C49 C 0.58623(14) 0.4821(3) 0.69395(11) 0.0312(8) Uani 1 1 d .
H49A H 0.6273 0.4994 0.6986 0.047 Uiso 1 1 calc R
H49B H 0.5751 0.5110 0.7196 0.047 Uiso 1 1 calc R
H49C H 0.5606 0.5096 0.6638 0.047 Uiso 1 1 calc R
C50 C 0.61819(15) 0.3266(3) 0.74184(11) 0.0375(9) Uani 1 1 d .
H50A H 0.6594 0.3451 0.7477 0.056 Uiso 1 1 calc R
H50B H 0.6147 0.2528 0.7420 0.056 Uiso 1 1 calc R
H50C H 0.6052 0.3554 0.7665 0.056 Uiso 1 1 calc R

loop_
_atom_site_aniso_label
_atom_site_aniso_U_11
_atom_site_aniso_U_22
_atom_site_aniso_U_33
_atom_site_aniso_U_23
_atom_site_aniso_U_13
_atom_site_aniso_U_12
Os1 0.01782(6) 0.01595(6) 0.01885(6) 0.00026(6) 0.00659(4) -0.00012(6)
O1 0.0193(10) 0.0173(10) 0.0267(10) -0.0009(10) 0.0110(8) -0.0031(10)
N1 0.0160(12) 0.0166(13) 0.0207(12) -0.0052(11) 0.0075(10) -0.0004(12)
N2 0.0226(13) 0.0153(13) 0.0187(12) 0.0014(10) 0.0067(11) 0.0028(11)
N3 0.0218(13) 0.0189(14) 0.0222(13) -0.0030(11) 0.0050(11) -0.0005(11)
N4 0.0171(12) 0.0159(13) 0.0165(12) 0.0010(10) 0.0034(10) -0.0018(11)
N5 0.0209(13) 0.0185(13) 0.0197(12) 0.0014(10) 0.0061(11) -0.0026(11)
N6 0.0214(14) 0.0230(14) 0.0233(13) 0.0031(11) 0.0058(11) -0.0007(12)
N7 0.0208(13) 0.0185(13) 0.0184(12) 0.0026(11) 0.0075(11) 0.0027(11)
C1 0.0212(15) 0.0195(17) 0.0141(14) 0.0023(12) 0.0037(12) 0.0000(13)
C2 0.0238(16) 0.0201(16) 0.0148(14) -0.0031(12) 0.0082(12) -0.0080(14)
C3 0.0326(17) 0.0172(16) 0.0165(14) -0.0008(13) 0.0099(13) -0.0054(15)
C4 0.0310(17) 0.0186(16) 0.0157(14) -0.0010(13) 0.0097(13) 0.0001(14)
C5 0.0228(15) 0.0238(17) 0.0172(15) -0.0009(13) 0.0081(12) 0.0018(14)
C6 0.0273(17) 0.0202(17) 0.0108(13) 0.0004(12) 0.0097(13) 0.0010(14)
C7 0.0226(16) 0.0238(18) 0.0268(16) 0.0004(14) 0.0101(13) -0.0028(14)
C8 0.0252(17) 0.042(2) 0.0404(19) -0.0023(17) 0.0194(15) -0.0048(17)
C9 0.0242(17) 0.047(2) 0.0342(18) 0.0029(17) 0.0066(14) -0.0080(17)
C10 0.0284(19) 0.031(2) 0.056(2) -0.0011(17) 0.0186(17) -0.0089(16)
C11 0.0346(18) 0.0188(17) 0.0365(18) 0.0005(15) 0.0153(15) 0.0035(16)
C12 0.042(2) 0.0203(19) 0.065(3) -0.0094(18) 0.0218(19) -0.0021(17)
C13 0.069(3) 0.040(2) 0.053(2) 0.0222(19) 0.028(2) 0.020(2)
C14 0.033(2) 0.023(2) 0.064(2) 0.0009(17) 0.0125(18) 0.0094(16)
C15 0.0178(14) 0.0139(16) 0.0252(15) 0.0040(13) 0.0075(12) 0.0016(13)
C16 0.0201(15) 0.0191(18) 0.0214(15) -0.0014(12) 0.0058(12) -0.0001(13)
C17 0.0219(15) 0.0150(16) 0.0250(15) 0.0019(13) 0.0102(12) 0.0010(13)
C18 0.0178(15) 0.0195(17) 0.0263(16) 0.0003(13) 0.0088(13) -0.0011(13)
C19 0.0228(16) 0.0164(17) 0.0223(15) 0.0018(13) 0.0074(13) 0.0017(13)
C20 0.0246(17) 0.0167(17) 0.0223(15) 0.0032(13) 0.0108(13) 0.0016(14)
C21 0.0249(16) 0.0231(18) 0.0231(15) 0.0050(13) 0.0100(13) 0.0038(13)
C22 0.0361(19) 0.0306(19) 0.0262(17) 0.0058(15) 0.0154(15) 0.0073(16)
C23 0.0369(19) 0.029(2) 0.0215(16) -0.0045(14) 0.0063(14) 0.0046(16)
C24 0.0277(17) 0.0224(18) 0.0252(16) 0.0009(14) 0.0046(14) 0.0001(15)
C25 0.0217(15) 0.0193(16) 0.0164(14) 0.0016(13) 0.0036(12) 0.0032(14)
C26 0.0246(16) 0.0148(16) 0.0250(16) -0.0014(13) 0.0112(13) -0.0025(14)
C27 0.0246(17) 0.0238(18) 0.0282(16) 0.0062(15) 0.0082(14) 0.0023(15)
C28 0.0284(18) 0.031(2) 0.044(2) 0.0065(17) 0.0204(16) 0.0012(16)
C29 0.048(2) 0.0247(19) 0.0351(19) 0.0019(15) 0.0267(17) -0.0006(17)
C30 0.041(2) 0.0234(18) 0.0229(16) 0.0027(14) 0.0109(15) -0.0025(16)
C31 0.0239(16) 0.0198(17) 0.0282(17) 0.0017(14) 0.0059(13) -0.0027(14)
C32 0.0264(17) 0.0212(16) 0.0261(16) 0.0005(14) 0.0111(14) -0.0014(14)
C33 0.0397(19) 0.027(2) 0.0256(16) -0.0015(14) 0.0159(15) -0.0032(16)
C34 0.0343(19) 0.0294(19) 0.0212(16) -0.0020(14) 0.0051(14) -0.0085(16)
C35 0.0252(18) 0.0279(18) 0.0296(17) 0.0022(15) 0.0041(14) -0.0041(15)
C36 0.0259(16) 0.0194(17) 0.0261(16) 0.0053(14) 0.0092(13) -0.0041(14)
C37 0.0246(16) 0.0221(18) 0.0244(16) 0.0052(14) 0.0045(13) 0.0123(14)
C38 0.0299(18) 0.032(2) 0.0329(18) 0.0062(16) 0.0140(15) 0.0093(16)
C39 0.044(2) 0.052(3) 0.037(2) 0.0126(19) 0.0217(17) 0.021(2)
C40 0.060(3) 0.049(3) 0.036(2) -0.006(2) 0.0156(19) 0.027(2)
C41 0.050(2) 0.030(2) 0.043(2) -0.0058(18) 0.0053(19) 0.0128(19)
C42 0.0336(19) 0.0237(19) 0.0370(19) -0.0025(15) 0.0074(15) 0.0081(16)
C43 0.0237(16) 0.035(2) 0.0212(15) -0.0062(15) 0.0056(13) -0.0034(15)
C44 0.034(2) 0.075(3) 0.062(3) -0.046(2) 0.005(2) 0.000(2)
C45 0.0271(18) 0.050(3) 0.040(2) -0.0166(18) 0.0093(15) -0.0095(18)
C46 0.063(3) 0.087(4) 0.033(2) 0.015(2) -0.005(2) -0.032(3)
C47 0.0211(16) 0.0264(19) 0.0279(17) -0.0045(14) 0.0107(14) -0.0013(14)
C48 0.0337(19) 0.045(2) 0.039(2) -0.0138(17) 0.0231(16) -0.0092(17)
C49 0.0292(18) 0.0277(19) 0.0380(19) -0.0111(15) 0.0133(15) -0.0002(16)
C50 0.044(2) 0.046(2) 0.0255(17) -0.0016(16) 0.0161(16) 0.0039(19)

loop_
_atom_type_symbol
_atom_type_description
_atom_type_scat_dispersion_real
_atom_type_scat_dispersion_imag
_atom_type_scat_source
C C 0.0033 0.0016 'International Tables Vol C Tables 4.2.6.8 and 6.1.1.4'
H H 0.0000 0.0000 'International Tables Vol C Tables 4.2.6.8 and 6.1.1.4'
N N 0.0061 0.0033 'International Tables Vol C Tables 4.2.6.8 and 6.1.1.4'
O O 0.0106 0.0060 'International Tables Vol C Tables 4.2.6.8 and 6.1.1.4'
Os Os -1.2165 7.6030 'International Tables Vol C Tables 4.2.6.8 and 6.1.1.4'

loop_
_geom_angle_atom_site_label_1
_geom_angle_atom_site_label_2
_geom_angle_atom_site_label_3
_geom_angle
N4 Os1 N7 104.71(10)
N4 Os1 N1 93.74(10)
N7 Os1 N1 160.97(10)
N4 Os1 N2 75.52(9)
N7 Os1 N2 93.88(9)
N1 Os1 N2 95.24(9)
N4 Os1 O1 169.63(8)
N7 Os1 O1 83.65(9)
N1 Os1 O1 78.55(9)
N2 Os1 O1 98.09(9)
N4 Os1 N5 105.56(9)
N7 Os1 N5 75.68(10)
N1 Os1 N5 95.13(9)
N2 Os1 N5 169.48(9)
O1 Os1 N5 82.24(9)
C1 O1 Os1 115.29(17)
C6 N1 C15 117.4(2)
C6 N1 Os1 115.84(18)
C15 N1 Os1 126.7(2)
C21 N2 C25 118.6(2)
C21 N2 Os1 126.1(2)
C25 N2 Os1 114.96(18)
N4 N3 C25 109.9(2)
N3 N4 C26 112.7(2)
N3 N4 Os1 121.69(18)
C26 N4 Os1 124.63(18)
C32 N5 C36 118.5(2)
C32 N5 Os1 129.8(2)
C36 N5 Os1 111.61(19)
N7 N6 C36 110.5(2)
N6 N7 C37 114.5(2)
N6 N7 Os1 118.07(19)
C37 N7 Os1 124.21(18)
O1 C1 C2 124.0(3)
O1 C1 C6 116.4(3)
C2 C1 C6 119.7(3)
C3 C2 C1 117.5(3)
C3 C2 C7 122.2(3)
C1 C2 C7 120.4(3)
C2 C3 C4 123.9(3)
C2 C3 H3 118.1
C4 C3 H3 118.1
C5 C4 C3 117.8(3)
C5 C4 C11 122.5(3)
C3 C4 C11 119.6(3)
C4 C5 C6 120.7(3)
C4 C5 H5 119.6
C6 C5 H5 119.6
N1 C6 C5 126.5(3)
N1 C6 C1 113.1(3)
C5 C6 C1 120.2(3)
C10 C7 C9 107.7(3)
C10 C7 C8 108.5(3)
C9 C7 C8 109.5(3)
C10 C7 C2 111.7(3)
C9 C7 C2 109.8(2)
C8 C7 C2 109.6(2)
C7 C8 H8A 109.5
C7 C8 H8B 109.5
H8A C8 H8B 109.5
C7 C8 H8C 109.5
H8A C8 H8C 109.5
H8B C8 H8C 109.5
C7 C9 H9A 109.5
C7 C9 H9B 109.5
H9A C9 H9B 109.5
C7 C9 H9C 109.5
H9A C9 H9C 109.5
H9B C9 H9C 109.5
C7 C10 H10A 109.5
C7 C10 H10B 109.5
H10A C10 H10B 109.5
C7 C10 H10C 109.5
H10A C10 H10C 109.5
H10B C10 H10C 109.5
C14 C11 C4 112.7(3)
C14 C11 C13 108.4(3)
C4 C11 C13 108.7(3)
C14 C11 C12 107.9(3)
C4 C11 C12 110.1(3)
C13 C11 C12 109.1(3)
C11 C12 H12A 109.5
C11 C12 H12B 109.5
H12A C12 H12B 109.5
C11 C12 H12C 109.5
H12A C12 H12C 109.5
H12B C12 H12C 109.5
C11 C13 H13A 109.5
C11 C13 H13B 109.5
H13A C13 H13B 109.5
C11 C13 H13C 109.5
H13A C13 H13C 109.5
H13B C13 H13C 109.5
C11 C14 H14A 109.5
C11 C14 H14B 109.5
H14A C14 H14B 109.5
C11 C14 H14C 109.5
H14A C14 H14C 109.5
H14B C14 H14C 109.5
C16 C15 C20 119.8(3)
C16 C15 N1 120.3(3)
C20 C15 N1 119.9(3)
C15 C16 C17 121.8(3)
C15 C16 H16 119.1
C17 C16 H16 119.1
C16 C17 C18 117.4(3)
C16 C17 C47 119.5(3)
C18 C17 C47 123.1(3)
C19 C18 C17 122.0(3)
C19 C18 H18 119.0
C17 C18 H18 119.0
C18 C19 C20 118.3(3)
C18 C19 C43 122.7(3)
C20 C19 C43 118.9(3)
C15 C20 C19 120.7(3)
C15 C20 H20 119.7
C19 C20 H20 119.7
N2 C21 C22 122.0(3)
N2 C21 H21 119.0
C22 C21 H21 119.0
C21 C22 C23 119.5(3)
C21 C22 H22 120.2
C23 C22 H22 120.2
C24 C23 C22 119.4(3)
C24 C23 H23 120.3
C22 C23 H23 120.3
C23 C24 C25 119.4(3)
C23 C24 H24 120.3
C25 C24 H24 120.3
N3 C25 N2 117.4(2)
N3 C25 C24 121.5(3)
N2 C25 C24 121.0(3)
C31 C26 C27 120.8(3)
C31 C26 N4 118.7(3)
C27 C26 N4 120.5(2)
C28 C27 C26 118.9(3)
C28 C27 H27 120.6
C26 C27 H27 120.6
C27 C28 C29 120.9(3)
C27 C28 H28 119.6
C29 C28 H28 119.6
C30 C29 C28 119.6(3)
C30 C29 H29 120.2
C28 C29 H29 120.2
C29 C30 C31 120.4(3)
C29 C30 H30 119.8
C31 C30 H30 119.8
C30 C31 C26 119.4(3)
C30 C31 H31 120.3
C26 C31 H31 120.3
N5 C32 C33 122.1(3)
N5 C32 H32 118.9
C33 C32 H32 118.9
C32 C33 C34 119.5(3)
C32 C33 H33 120.3
C34 C33 H33 120.3
C35 C34 C33 119.7(3)
C35 C34 H34 120.1
C33 C34 H34 120.1
C34 C35 C36 118.9(3)
C34 C35 H35 120.5
C36 C35 H35 120.5
N6 C36 N5 118.3(3)
N6 C36 C35 120.4(3)
N5 C36 C35 121.1(3)
C38 C37 C42 120.3(3)
C38 C37 N7 120.6(3)
C42 C37 N7 118.8(3)
C39 C38 C37 118.9(3)
C39 C38 H38 120.5
C37 C38 H38 120.5
C40 C39 C38 120.7(4)
C40 C39 H39 119.6
C38 C39 H39 119.6
C39 C40 C41 120.0(4)
C39 C40 H40 120.0
C41 C40 H40 120.0
C42 C41 C40 120.4(4)
C42 C41 H41 119.8
C40 C41 H41 119.8
C41 C42 C37 119.6(3)
C41 C42 H42 120.2
C37 C42 H42 120.2
C46 C43 C45 108.0(3)
C46 C43 C44 110.6(3)
C45 C43 C44 106.8(3)
C46 C43 C19 108.5(3)
C45 C43 C19 112.6(3)
C44 C43 C19 110.2(3)
C43 C44 H44A 109.5
C43 C44 H44B 109.5
H44A C44 H44B 109.5
C43 C44 H44C 109.5
H44A C44 H44C 109.5
H44B C44 H44C 109.5
C43 C45 H45A 109.5
C43 C45 H45B 109.5
H45A C45 H45B 109.5
C43 C45 H45C 109.5
H45A C45 H45C 109.5
H45B C45 H45C 109.5
C43 C46 H46A 109.5
C43 C46 H46B 109.5
H46A C46 H46B 109.5
C43 C46 H46C 109.5
H46A C46 H46C 109.5
H46B C46 H46C 109.5
C49 C47 C17 108.3(3)
C49 C47 C48 108.2(3)
C17 C47 C48 112.6(2)
C49 C47 C50 108.7(3)
C17 C47 C50 110.5(3)
C48 C47 C50 108.3(3)
C47 C48 H48A 109.5
C47 C48 H48B 109.5
H48A C48 H48B 109.5
C47 C48 H48C 109.5
H48A C48 H48C 109.5
H48B C48 H48C 109.5
C47 C49 H49A 109.5
C47 C49 H49B 109.5
H49A C49 H49B 109.5
C47 C49 H49C 109.5
H49A C49 H49C 109.5
H49B C49 H49C 109.5
C47 C50 H50A 109.5
C47 C50 H50B 109.5
H50A C50 H50B 109.5
C47 C50 H50C 109.5
H50A C50 H50C 109.5
H50B C50 H50C 109.5

loop_
_geom_bond_atom_site_label_1
_geom_bond_atom_site_label_2
_geom_bond_distance
Os1 N4 1.975(2)
Os1 N7 1.983(2)
Os1 N1 2.007(2)
Os1 N2 2.007(2)
Os1 O1 2.037(2)
Os1 N5 2.044(2)
O1 C1 1.327(3)
N1 C6 1.387(4)
N1 C15 1.436(3)
N2 C21 1.356(4)
N2 C25 1.368(4)
N3 N4 1.332(3)
N3 C25 1.351(4)
N4 C26 1.437(4)
N5 C32 1.352(4)
N5 C36 1.369(4)
N6 N7 1.341(3)
N6 C36 1.348(4)
N7 C37 1.418(4)
C1 C2 1.402(4)
C1 C6 1.423(4)
C2 C3 1.376(4)
C2 C7 1.542(4)
C3 C4 1.409(4)
C3 H3 0.9500
C4 C5 1.375(4)
C4 C11 1.532(4)
C5 C6 1.391(4)
C5 H5 0.9500
C7 C10 1.522(4)
C7 C9 1.527(4)
C7 C8 1.531(4)
C8 H8A 0.9800
C8 H8B 0.9800
C8 H8C 0.9800
C9 H9A 0.9800
C9 H9B 0.9800
C9 H9C 0.9800
C10 H10A 0.9800
C10 H10B 0.9800
C10 H10C 0.9800
C11 C14 1.527(5)
C11 C13 1.533(5)
C11 C12 1.534(5)
C12 H12A 0.9800
C12 H12B 0.9800
C12 H12C 0.9800
C13 H13A 0.9800
C13 H13B 0.9800
C13 H13C 0.9800
C14 H14A 0.9800
C14 H14B 0.9800
C14 H14C 0.9800
C15 C16 1.375(4)
C15 C20 1.384(4)
C16 C17 1.391(4)
C16 H16 0.9500
C17 C18 1.402(4)
C17 C47 1.525(4)
C18 C19 1.390(4)
C18 H18 0.9500
C19 C20 1.394(4)
C19 C43 1.542(4)
C20 H20 0.9500
C21 C22 1.359(4)
C21 H21 0.9500
C22 C23 1.403(4)
C22 H22 0.9500
C23 C24 1.354(4)
C23 H23 0.9500
C24 C25 1.402(4)
C24 H24 0.9500
C26 C31 1.384(4)
C26 C27 1.386(4)
C27 C28 1.379(4)
C27 H27 0.9500
C28 C29 1.381(4)
C28 H28 0.9500
C29 C30 1.379(4)
C29 H29 0.9500
C30 C31 1.380(4)
C30 H30 0.9500
C31 H31 0.9500
C32 C33 1.363(4)
C32 H32 0.9500
C33 C34 1.397(5)
C33 H33 0.9500
C34 C35 1.359(5)
C34 H34 0.9500
C35 C36 1.403(4)
C35 H35 0.9500
C37 C38 1.384(4)
C37 C42 1.389(4)
C38 C39 1.383(5)
C38 H38 0.9500
C39 C40 1.372(6)
C39 H39 0.9500
C40 C41 1.373(5)
C40 H40 0.9500
C41 C42 1.372(5)
C41 H41 0.9500
C42 H42 0.9500
C43 C46 1.516(5)
C43 C45 1.525(4)
C43 C44 1.526(5)
C44 H44A 0.9800
C44 H44B 0.9800
C44 H44C 0.9800
C45 H45A 0.9800
C45 H45B 0.9800
C45 H45C 0.9800
C46 H46A 0.9800
C46 H46B 0.9800
C46 H46C 0.9800
C47 C49 1.522(4)
C47 C48 1.529(4)
C47 C50 1.534(4)
C48 H48A 0.9800
C48 H48B 0.9800
C48 H48C 0.9800
C49 H49A 0.9800
C49 H49B 0.9800
C49 H49C 0.9800
C50 H50A 0.9800
C50 H50B 0.9800
C50 H50C 0.9800

loop_
_geom_torsion_atom_site_label_1
_geom_torsion_atom_site_label_2
_geom_torsion_atom_site_label_3
_geom_torsion_atom_site_label_4
_geom_torsion
N4 Os1 O1 C1 50.8(5)
N7 Os1 O1 C1 -164.98(19)
N1 Os1 O1 C1 8.24(17)
N2 Os1 O1 C1 101.99(18)
N5 Os1 O1 C1 -88.63(19)
N4 Os1 N1 C6 -179.61(19)
N7 Os1 N1 C6 14.5(4)
N2 Os1 N1 C6 -103.83(19)
O1 Os1 N1 C6 -6.61(18)
N5 Os1 N1 C6 74.39(19)
N4 Os1 N1 C15 3.6(2)
N7 Os1 N1 C15 -162.3(2)
N2 Os1 N1 C15 79.4(2)
O1 Os1 N1 C15 176.6(2)
N5 Os1 N1 C15 -102.4(2)
N4 Os1 N2 C21 -171.3(3)
N7 Os1 N2 C21 -67.1(2)
N1 Os1 N2 C21 96.2(2)
O1 Os1 N2 C21 17.1(2)
N5 Os1 N2 C21 -74.0(6)
N4 Os1 N2 C25 1.41(19)
N7 Os1 N2 C25 105.6(2)
N1 Os1 N2 C25 -91.1(2)
O1 Os1 N2 C25 -170.26(19)
N5 Os1 N2 C25 98.7(5)
C25 N3 N4 C26 177.3(2)
C25 N3 N4 Os1 8.2(3)
N7 Os1 N4 N3 -95.8(2)
N1 Os1 N4 N3 88.9(2)
N2 Os1 N4 N3 -5.5(2)
O1 Os1 N4 N3 47.3(6)
N5 Os1 N4 N3 -174.7(2)
N7 Os1 N4 C26 96.4(2)
N1 Os1 N4 C26 -78.9(2)
N2 Os1 N4 C26 -173.3(2)
O1 Os1 N4 C26 -120.5(5)
N5 Os1 N4 C26 17.5(2)
N4 Os1 N5 C32 -65.1(3)
N7 Os1 N5 C32 -166.7(3)
N1 Os1 N5 C32 30.2(3)
N2 Os1 N5 C32 -159.5(5)
O1 Os1 N5 C32 107.9(3)
N4 Os1 N5 C36 119.0(2)
N7 Os1 N5 C36 17.4(2)
N1 Os1 N5 C36 -145.7(2)
N2 Os1 N5 C36 24.5(6)
O1 Os1 N5 C36 -68.0(2)
C36 N6 N7 C37 -176.8(2)
C36 N6 N7 Os1 22.6(3)
N4 Os1 N7 N6 -125.3(2)
N1 Os1 N7 N6 40.2(4)
N2 Os1 N7 N6 158.7(2)
O1 Os1 N7 N6 60.9(2)
N5 Os1 N7 N6 -22.6(2)
N4 Os1 N7 C37 76.1(2)
N1 Os1 N7 C37 -118.4(3)
N2 Os1 N7 C37 0.1(2)
O1 Os1 N7 C37 -97.7(2)
N5 Os1 N7 C37 178.8(3)
Os1 O1 C1 C2 172.3(2)
Os1 O1 C1 C6 -8.5(3)
O1 C1 C2 C3 174.5(2)
C6 C1 C2 C3 -4.7(4)
O1 C1 C2 C7 -5.9(4)
C6 C1 C2 C7 174.9(2)
C1 C2 C3 C4 0.4(4)
C7 C2 C3 C4 -179.2(2)
C2 C3 C4 C5 2.5(4)
C2 C3 C4 C11 -175.9(3)
C3 C4 C5 C6 -1.0(4)
C11 C4 C5 C6 177.3(3)
C15 N1 C6 C5 -3.0(4)
Os1 N1 C6 C5 179.9(2)
C15 N1 C6 C1 -178.7(2)
Os1 N1 C6 C1 4.2(3)
C4 C5 C6 N1 -178.6(3)
C4 C5 C6 C1 -3.2(4)
O1 C1 C6 N1 2.9(4)
C2 C1 C6 N1 -177.8(2)
O1 C1 C6 C5 -173.1(2)
C2 C1 C6 C5 6.1(4)
C3 C2 C7 C10 3.0(4)
C1 C2 C7 C10 -176.5(3)
C3 C2 C7 C9 122.4(3)
C1 C2 C7 C9 -57.2(4)
C3 C2 C7 C8 -117.2(3)
C1 C2 C7 C8 63.2(3)
C5 C4 C11 C14 7.5(4)
C3 C4 C11 C14 -174.1(3)
C5 C4 C11 C13 -112.6(3)
C3 C4 C11 C13 65.8(4)
C5 C4 C11 C12 128.0(3)
C3 C4 C11 C12 -53.6(4)
C6 N1 C15 C16 -70.4(3)
Os1 N1 C15 C16 106.4(3)
C6 N1 C15 C20 109.4(3)
Os1 N1 C15 C20 -73.9(3)
C20 C15 C16 C17 0.5(5)
N1 C15 C16 C17 -179.8(3)
C15 C16 C17 C18 0.3(4)
C15 C16 C17 C47 -177.5(3)
C16 C17 C18 C19 -0.6(4)
C47 C17 C18 C19 177.1(3)
C17 C18 C19 C20 0.0(4)
C17 C18 C19 C43 -176.5(3)
C16 C15 C20 C19 -1.0(4)
N1 C15 C20 C19 179.2(3)
C18 C19 C20 C15 0.8(4)
C43 C19 C20 C15 177.5(3)
C25 N2 C21 C22 0.6(4)
Os1 N2 C21 C22 173.1(2)
N2 C21 C22 C23 0.3(5)
C21 C22 C23 C24 -0.4(5)
C22 C23 C24 C25 -0.5(5)
N4 N3 C25 N2 -6.5(4)
N4 N3 C25 C24 170.8(3)
C21 N2 C25 N3 175.8(3)
Os1 N2 C25 N3 2.5(3)
C21 N2 C25 C24 -1.6(4)
Os1 N2 C25 C24 -174.9(2)
C23 C24 C25 N3 -175.7(3)
C23 C24 C25 N2 1.6(4)
N3 N4 C26 C31 140.7(3)
Os1 N4 C26 C31 -50.6(4)
N3 N4 C26 C27 -41.8(4)
Os1 N4 C26 C27 127.0(3)
C31 C26 C27 C28 1.9(5)
N4 C26 C27 C28 -175.5(3)
C26 C27 C28 C29 -0.3(5)
C27 C28 C29 C30 -1.5(5)
C28 C29 C30 C31 1.7(5)
C29 C30 C31 C26 -0.1(5)
C27 C26 C31 C30 -1.7(5)
N4 C26 C31 C30 175.8(3)
C36 N5 C32 C33 3.8(5)
Os1 N5 C32 C33 -171.9(2)
N5 C32 C33 C34 -1.2(5)
C32 C33 C34 C35 -0.6(5)
C33 C34 C35 C36 -0.3(5)
N7 N6 C36 N5 -6.0(4)
N7 N6 C36 C35 170.6(3)
C32 N5 C36 N6 171.8(3)
Os1 N5 C36 N6 -11.7(3)
C32 N5 C36 C35 -4.7(4)
Os1 N5 C36 C35 171.7(2)
C34 C35 C36 N6 -173.5(3)
C34 C35 C36 N5 3.0(5)
N6 N7 C37 C38 -48.2(4)
Os1 N7 C37 C38 111.0(3)
N6 N7 C37 C42 137.4(3)
Os1 N7 C37 C42 -63.3(3)
C42 C37 C38 C39 1.3(5)
N7 C37 C38 C39 -173.0(3)
C37 C38 C39 C40 0.5(5)
C38 C39 C40 C41 -1.5(5)
C39 C40 C41 C42 0.8(5)
C40 C41 C42 C37 0.9(5)
C38 C37 C42 C41 -2.0(5)
N7 C37 C42 C41 172.4(3)
C18 C19 C43 C46 103.0(4)
C20 C19 C43 C46 -73.6(4)
C18 C19 C43 C45 -16.6(4)
C20 C19 C43 C45 166.9(3)
C18 C19 C43 C44 -135.8(3)
C20 C19 C43 C44 47.7(4)
C16 C17 C47 C49 67.4(4)
C18 C17 C47 C49 -110.3(3)
C16 C17 C47 C48 -173.0(3)
C18 C17 C47 C48 9.3(4)
C16 C17 C47 C50 -51.7(4)
C18 C17 C47 C50 130.6(3)
